data_7249592
loop_
_publ_author_name
'Yang, Tengzhou'
'Zhang, Liang'
'Bao, Yucong'
'Wei, Haoming'

_publ_section_title
;
 Dialkylated dibenzo[a,h]anthracenes for solution-processable organic
 thin-film transistors
;
_journal_issue 49
_journal_name_full 'RSC Advances'
_journal_page_first 36390
_journal_page_last 36397
_journal_paper_doi 10.1039/D4RA07439D
_journal_volume 14
_journal_year 2024
_chemical_formula_moiety '2(C23 H31)'
_chemical_formula_sum 'C46 H62'
_chemical_formula_weight 614.95
_space_group_crystal_system triclinic
_space_group_IT_number 2
_space_group_name_Hall '-P 1'
_space_group_name_H-M_alt 'P -1'
_atom_sites_solution_hydrogens geom
_audit_creation_date 2023-05-05
_audit_creation_method
;
Olex2 1.5
(compiled 2023.03.06 svn.rbb2c1857 for OlexSys, GUI svn.r6748)
;
_audit_update_record
;
2024-10-17 deposited with the CCDC.	2024-11-04 downloaded from the CCDC.
;
_cell_angle_alpha 88.781(4)
_cell_angle_beta 89.088(3)
_cell_angle_gamma 89.979(4)
_cell_formula_units_Z 2
_cell_length_a 6.9582(3)
_cell_length_b 7.7761(4)
_cell_length_c 34.9263(15)
_cell_measurement_reflns_used 3907
_cell_measurement_temperature 295(2)
_cell_measurement_theta_max 74.7630
_cell_measurement_theta_min 2.5200
_cell_volume 1889.11(15)
_computing_cell_refinement 'CrysAlisPro 1.171.41.113a (Rigaku OD, 2021)'
_computing_data_collection 'CrysAlisPro 1.171.41.113a (Rigaku OD, 2021)'
_computing_data_reduction 'CrysAlisPro 1.171.41.113a (Rigaku OD, 2021)'
_computing_molecular_graphics 'Olex2 1.5 (Dolomanov et al., 2009)'
_computing_publication_material 'Olex2 1.5 (Dolomanov et al., 2009)'
_computing_structure_refinement 'SHELXL 2018/3 (Sheldrick, 2015)'
_computing_structure_solution 'ShelXT (Sheldrick, 2015)'
_diffrn_ambient_environment air
_diffrn_ambient_temperature 295(2)
_diffrn_detector 'Hybrid Pixel Array Detector'
_diffrn_detector_area_resol_mean 10.0000
_diffrn_detector_type HyPix
_diffrn_measured_fraction_theta_full 0.967
_diffrn_measured_fraction_theta_max 0.953
_diffrn_measurement_details
;
List of Runs (angles in degrees, time in seconds):

  # Type    Start    End  Width  t~exp~   \w     \q     \k     \f   Frames
#--------------------------------------------------------------------------
  1  \w     66.00 113.00   0.50    0.20    --   44.65 151.00 123.00   94
  2  \w     62.00  87.00   0.50    0.40    --  112.00 151.00 123.00   50
  3  \w    101.00 127.00   0.50    0.40    --  112.00 122.00 -37.00   52
  4  \w     48.00  94.00   0.50    0.40    --  112.00-125.00 120.00   92
  5  \w     68.00 118.00   0.50    0.40    --  112.00-151.00  78.00  100
  6  \w     77.00 106.00   0.50    0.40    --  112.00 -94.00 -90.00   58
  7  \w     40.00  66.00   0.50    0.40    --  112.00 -94.00 -90.00   52
  8  \w    -97.00 -72.00   0.50    0.20    --  -44.65 151.00 123.00   50
  9  \w    -90.00 -65.00   0.50    0.40    -- -100.00 151.00 123.00   50
 10  \w    -67.00 -42.00   0.50    0.20    --  -44.65 122.00 -37.00   50
 11  \w   -107.00 -80.00   0.50    0.40    -- -100.00 125.00-150.00   54
 12  \w   -112.00 -87.00   0.50    0.40    -- -100.00 125.00-180.00   50
 13  \w    -63.00 -31.00   0.50    0.40    -- -100.00 125.00-180.00   64
 14  \w    -73.00 -42.00   0.50    0.40    -- -100.00  61.00 -90.00   62
 15  \w    -54.00 -29.00   0.50    0.40    -- -100.00  45.00  90.00   50
 16  \w    -51.00 -25.00   0.50    0.40    -- -100.00  45.00 120.00   52
 17  \w   -129.00 -80.00   0.50    0.40    -- -100.00 -30.00 120.00   98
 18  \w   -170.00-132.00   0.50    0.40    -- -100.00 -30.00 120.00   76
 19  \w   -115.00 -90.00   0.50    0.20    --  -44.65-151.00  78.00   50
 20  \w   -139.00-114.00   0.50    0.40    -- -100.00-151.00  78.00   50
 21  \w   -104.00 -24.00   0.50    0.20    --  -44.65 -77.00 150.00  160
 22  \w   -108.00 -81.00   0.50    0.50    --  -45.28 -33.00 -55.00   54
 23  \w    -58.00 -24.00   0.50    0.50    --  -45.28 125.00-150.00   68
 24  \w    -52.00 -25.00   0.50    0.50    --  -45.28 -33.00 -55.00   54
 25  \w    -19.00  16.00   0.50    0.50    --  -45.28  19.00 -90.00   70
 26  \w     -9.00  22.00   0.50    0.50    --   45.28 -19.00  30.00   62
 27  \w    -73.00 -26.00   0.50    0.80    -- -100.00  61.00 -30.00   94
 28  \w   -126.00-101.00   0.50    0.80    -- -100.00 144.00 153.23   50
 29  \w   -111.00 -82.00   0.50    0.80    -- -100.00 125.00  60.00   58
 30  \w   -131.00 -82.00   0.50    0.80    -- -100.00-125.00-150.00   98
 31  \w    -74.00 -49.00   0.50    0.80    -- -100.00  61.00-180.00   50
 32  \w    -51.00 -26.00   0.50    0.80    -- -100.00 125.00  30.00   50
 33  \w   -103.00 -77.00   0.50    0.80    -- -100.00 125.00  90.00   52
 34  \w   -110.00 -84.00   0.50    0.80    -- -100.00 125.00  30.00   52
 35  \w    -54.00 -25.00   0.50    0.80    -- -100.00  45.00 -60.00   58
 36  \w    -54.00 -29.00   0.50    0.80    -- -100.00  45.00  30.00   50
 37  \w   -173.00-147.00   0.50    0.80    -- -100.00 -94.00  90.00   52
 38  \w    -54.00 -29.00   0.50    0.80    -- -100.00  45.00 150.00   50
 39  \w   -136.00-111.00   0.50    0.80    -- -100.00 -94.00  90.00   50
 40  \w   -174.00-146.00   0.50    0.80    -- -100.00-125.00-150.00   56
 41  \w    -51.00 -26.00   0.50    0.80    -- -100.00 125.00  90.00   50
 42  \w     66.00  92.00   0.50    0.80    --  112.00 -94.00   0.00   52
 43  \w     39.00  64.00   0.50    0.80    --  112.00 -61.00 120.00   50
 44  \w     77.00 103.00   0.50    0.80    --  112.00-125.00 -60.00   52
 45  \w     40.00  65.00   0.50    0.80    --  112.00 -61.00 150.00   50
 46  \w    149.00 175.00   0.50    0.80    --  112.00  61.00 -60.00   52
 47  \w     40.00  65.00   0.50    0.80    --  112.00 -61.00 -30.00   50
 48  \w     42.00 103.00   0.50    0.80    --  112.00 -94.00 120.00  122
 49  \w    131.00 166.00   0.50    0.80    --  112.00  30.00-120.00   70
 50  \w     99.00 140.00   0.50    0.80    --  112.00  61.00 -60.00   82
 51  \w    102.00 128.00   0.50    0.80    --  112.00  30.00-120.00   52
 52  \w     30.00  75.00   0.50    0.35    --   45.28 -96.00 133.00   90
 53  \w    -27.00  22.00   0.50    0.35    --   45.28 -19.00   0.00   98
 54  \w    -21.00  18.00   0.50    0.35    --   45.28 -19.00 150.00   78
 55  \w    -17.00  24.00   0.50    0.35    --   45.28 -19.00  60.00   82
 56  \w      1.00  35.00   0.50    0.35    --   45.28 -37.00 -90.00   68
 57  \w   -108.00 -82.00   0.50    0.64    -- -100.00 110.00-125.83   52
 58  \w    -54.00 -25.00   0.50    0.64    -- -100.00  45.00 -30.00   58
 59  \w   -126.00-100.00   0.50    0.64    -- -100.00 -30.00 150.00   52
 60  \w   -157.00-127.00   0.50    0.64    -- -100.00 -45.00  60.00   60
 61  \w   -166.00-118.00   0.50    0.64    -- -100.00 -61.00  30.00   96
 62  \w    -54.00 -29.00   0.50    0.64    -- -100.00  45.00-120.00   50
 63  \w   -172.00-145.00   0.50    0.64    -- -100.00 -30.00 150.00   54
 64  \w    -67.00 -32.00   0.50    0.64    -- -100.00 125.00 -60.00   70
 65  \w   -106.00 -80.00   0.50    0.64    -- -100.00 -45.00  60.00   52
 66  \w   -112.00 -87.00   0.50    0.64    -- -100.00 125.00 -60.00   50
 67  \w   -105.00 -80.00   0.50    0.64    -- -100.00 -61.00  30.00   50
 68  \w    -53.00 -30.50   0.50    0.64    -- -100.00  45.00  60.00   45
;
_diffrn_measurement_device 'four-circle diffractometer'
_diffrn_measurement_device_type 'ROD, Synergy Custom system, HyPix'
_diffrn_measurement_method '\w scans'
_diffrn_orient_matrix_type 'CrysAlisPro convention (1999,Acta A55,543-557)'
_diffrn_orient_matrix_UB_11 -0.0435026000
_diffrn_orient_matrix_UB_12 -0.0700935000
_diffrn_orient_matrix_UB_13 0.0408080000
_diffrn_orient_matrix_UB_21 0.2159425000
_diffrn_orient_matrix_UB_22 -0.0331629000
_diffrn_orient_matrix_UB_23 0.0058586000
_diffrn_orient_matrix_UB_31 0.0225469000
_diffrn_orient_matrix_UB_32 0.1823562000
_diffrn_orient_matrix_UB_33 0.0157312000
_diffrn_radiation_monochromator mirror
_diffrn_radiation_probe x-ray
_diffrn_radiation_type 'Cu K\a'
_diffrn_radiation_wavelength 1.54184
_diffrn_reflns_av_R_equivalents 0.0993
_diffrn_reflns_av_unetI/netI 0.0605
_diffrn_reflns_Laue_measured_fraction_full 0.967
_diffrn_reflns_Laue_measured_fraction_max 0.953
_diffrn_reflns_limit_h_max 8
_diffrn_reflns_limit_h_min -8
_diffrn_reflns_limit_k_max 9
_diffrn_reflns_limit_k_min -7
_diffrn_reflns_limit_l_max 43
_diffrn_reflns_limit_l_min -42
_diffrn_reflns_number 23926
_diffrn_reflns_point_group_measured_fraction_full 0.967
_diffrn_reflns_point_group_measured_fraction_max 0.953
_diffrn_reflns_theta_full 67.684
_diffrn_reflns_theta_max 72.116
_diffrn_reflns_theta_min 2.531
_diffrn_source 'Rotating-anode X-ray tube'
_diffrn_source_type 'Rigaku (Cu) X-ray Source'
_exptl_absorpt_coefficient_mu 0.442
_exptl_absorpt_correction_T_max 1.00000
_exptl_absorpt_correction_T_min 0.62415
_exptl_absorpt_correction_type multi-scan
_exptl_absorpt_process_details
;
CrysAlisPro 1.171.41.113a (Rigaku Oxford Diffraction, 2021)
Empirical absorption correction using spherical harmonics,
implemented in SCALE3 ABSPACK scaling algorithm.
;
_exptl_crystal_colour 'clear light colourless'
_exptl_crystal_colour_lustre clear
_exptl_crystal_colour_modifier light
_exptl_crystal_colour_primary colourless
_exptl_crystal_density_diffrn 1.081
_exptl_crystal_description block
_exptl_crystal_F_000 676
_exptl_crystal_size_max 0.03
_exptl_crystal_size_mid 0.02
_exptl_crystal_size_min 0.01
_refine_diff_density_max 0.350
_refine_diff_density_min -0.291
_refine_diff_density_rms 0.075
_refine_ls_extinction_method none
_refine_ls_goodness_of_fit_ref 1.088
_refine_ls_hydrogen_treatment constr
_refine_ls_matrix_type full
_refine_ls_number_parameters 417
_refine_ls_number_reflns 7098
_refine_ls_number_restraints 0
_refine_ls_restrained_S_all 1.088
_refine_ls_R_factor_all 0.1679
_refine_ls_R_factor_gt 0.1174
_refine_ls_shift/su_max 0.001
_refine_ls_shift/su_mean 0.000
_refine_ls_structure_factor_coef Fsqd
_refine_ls_weighting_details 'w=1/[\s^2^(Fo^2^)+(0.2000P)^2^] where P=(Fo^2^+2Fc^2^)/3'
_refine_ls_weighting_scheme calc
_refine_ls_wR_factor_gt 0.3056
_refine_ls_wR_factor_ref 0.3415
_reflns_Friedel_coverage 0.000
_reflns_number_gt 3993
_reflns_number_total 7098
_reflns_threshold_expression 'I > 2\s(I)'
_twin_special_details
;
Component 2 rotated by 179.8365\% 
around [0.00 -0.01 1.00] (reciprocal) or [-0.00 -0.30 0.95] (direct)
;
_cod_data_source_file d4ra07439d2.cif
_cod_data_source_block ytz-2
_cod_database_code 7249592
_shelx_shelxl_version_number 2018/3
_chemical_oxdiff_formula 'C11 H10 N O'
_shelx_space_group_comment
;
The symmetry employed for this shelxl refinement is uniquely defined
by the following loop, which should always be used as a source of
symmetry information in preference to the above space-group names.
They are only intended as comments.
;
_shelx_estimated_absorpt_t_max 0.996
_shelx_estimated_absorpt_t_min 0.987
_olex2_refinement_description
;
1. Fixed Uiso
 At 1.2 times of:
  All C(H) groups, All C(H,H) groups
 At 1.5 times of:
  All C(H,H,H) groups
2.a Secondary CH2 refined with riding coordinates:
 C12(H12A,H12B), C13(H13A,H13B), C14(H14A,H14B), C15(H15A,H15B), C16(H16A,
 H16B), C17(H17A,H17B), C18(H18A,H18B), C19(H19A,H19B), C20(H20A,H20B),
 C21(H21A,H21B), C22(H22A,H22B), C35(H35A,H35B), C36(H36A,H36B), C37(H37A,H37B),
  C38(H38A,H38B), C39(H39A,H39B), C40(H40A,H40B), C41(H41A,H41B), C42(H42A,
 H42B), C43(H43A,H43B), C44(H44A,H44B), C45(H45A,H45B)
2.b Aromatic/amide H refined with riding coordinates:
 C2(H2), C3(H3), C5(H5), C8(H8), C10(H10), C11(H11), C25(H25), C26(H26),
 C29(H29), C31(H31), C33(H33), C34(H34)
2.c Idealised Me refined as rotating group:
 C23(H23A,H23B,H23C), C46(H46A,H46B,H46C)
;
_olex2_submission_special_instructions 'No special instructions were received'
_oxdiff_exptl_absorpt_empirical_details
;
Empirical correction (ABSPACK) includes:
- Absorption correction using spherical harmonics
- Frame scaling
;
_oxdiff_exptl_absorpt_empirical_full_max 1.783
_oxdiff_exptl_absorpt_empirical_full_min 0.606
_oxdiff_twin_integration_method simultaneous
_oxdiff_twin_items 2

loop_
_space_group_symop_operation_xyz
'x, y, z'
'-x, -y, -z'

loop_
_atom_site_label
_atom_site_type_symbol
_atom_site_fract_x
_atom_site_fract_y
_atom_site_fract_z
_atom_site_U_iso_or_equiv
_atom_site_adp_type
_atom_site_occupancy
_atom_site_site_symmetry_order
_atom_site_calc_flag
_atom_site_refinement_flags_posn
_atom_site_refinement_flags_adp
_atom_site_refinement_flags_occupancy
_atom_site_disorder_assembly
_atom_site_disorder_group
C1 C 0.8640(4) 0.9766(4) 0.42298(9) 0.0446(7) Uani 1 1 d . . . . .
C2 C 0.6831(5) 0.9065(4) 0.41327(10) 0.0506(8) Uani 1 1 d . . . . .
H2 H 0.603036 0.861532 0.432569 0.061 Uiso 1 1 calc R U . . .
C3 C 0.6241(5) 0.9040(4) 0.37603(10) 0.0553(9) Uani 1 1 d . . . . .
H3 H 0.504875 0.857076 0.370614 0.066 Uiso 1 1 calc R U . . .
C4 C 0.7396(5) 0.9705(4) 0.34582(10) 0.0529(8) Uani 1 1 d . . . . .
C5 C 0.9147(5) 1.0375(4) 0.35496(10) 0.0512(8) Uani 1 1 d . . . . .
H5 H 0.993606 1.081522 0.335374 0.061 Uiso 1 1 calc R U . . .
C6 C 0.9792(5) 1.0419(4) 0.39262(9) 0.0463(7) Uani 1 1 d . . . . .
C7 C 0.9276(4) 0.9854(4) 0.46192(9) 0.0434(7) Uani 1 1 d . . . . .
C8 C 0.8221(4) 0.9309(4) 0.49393(9) 0.0469(8) Uani 1 1 d . . . . .
H8 H 0.701358 0.883420 0.490148 0.056 Uiso 1 1 calc R U . . .
C9 C 0.8848(4) 0.9426(4) 0.53090(9) 0.0444(7) Uani 1 1 d . . . . .
C10 C 0.7709(4) 0.8833(4) 0.56331(9) 0.0487(8) Uani 1 1 d . . . . .
H10 H 0.649139 0.839027 0.559076 0.058 Uiso 1 1 calc R U . . .
C11 C 0.8328(5) 0.8893(4) 0.59895(10) 0.0506(8) Uani 1 1 d . . . . .
H11 H 0.754232 0.848615 0.618936 0.061 Uiso 1 1 calc R U . . .
C12 C 0.6746(6) 0.9610(6) 0.30469(11) 0.0676(11) Uani 1 1 d . . . . .
H12A H 0.763418 1.027804 0.288699 0.081 Uiso 1 1 calc R U . . .
H12B H 0.684274 0.842342 0.296876 0.081 Uiso 1 1 calc R U . . .
C13 C 0.4728(5) 1.0236(5) 0.29667(10) 0.0601(9) Uani 1 1 d . . . . .
H13A H 0.463081 1.144190 0.302957 0.072 Uiso 1 1 calc R U . . .
H13B H 0.382511 0.960155 0.313023 0.072 Uiso 1 1 calc R U . . .
C14 C 0.4183(5) 1.0017(5) 0.25512(10) 0.0602(9) Uani 1 1 d . . . . .
H14A H 0.504010 1.071703 0.239120 0.072 Uiso 1 1 calc R U . . .
H14B H 0.439357 0.882558 0.248470 0.072 Uiso 1 1 calc R U . . .
C15 C 0.2129(6) 1.0493(5) 0.24574(10) 0.0621(10) Uani 1 1 d . . . . .
H15A H 0.126896 0.985715 0.262967 0.075 Uiso 1 1 calc R U . . .
H15B H 0.194345 1.170766 0.250320 0.075 Uiso 1 1 calc R U . . .
C16 C 0.1589(6) 1.0133(6) 0.20502(11) 0.0678(10) Uani 1 1 d . . . . .
H16A H 0.182990 0.892676 0.200236 0.081 Uiso 1 1 calc R U . . .
H16B H 0.242553 1.080035 0.187914 0.081 Uiso 1 1 calc R U . . .
C17 C -0.0478(6) 1.0534(6) 0.19512(11) 0.0700(11) Uani 1 1 d . . . . .
H17A H -0.131751 0.987638 0.212364 0.084 Uiso 1 1 calc R U . . .
H17B H -0.071668 1.174316 0.199501 0.084 Uiso 1 1 calc R U . . .
C18 C -0.0999(6) 1.0146(6) 0.15451(12) 0.0762(12) Uani 1 1 d . . . . .
H18A H -0.074583 0.893827 0.150144 0.091 Uiso 1 1 calc R U . . .
H18B H -0.016009 1.080803 0.137347 0.091 Uiso 1 1 calc R U . . .
C19 C -0.3059(6) 1.0524(6) 0.14405(12) 0.0776(12) Uani 1 1 d . . . . .
H19A H -0.390104 0.984639 0.160832 0.093 Uiso 1 1 calc R U . . .
H19B H -0.332173 1.172765 0.148711 0.093 Uiso 1 1 calc R U . . .
C20 C -0.3538(7) 1.0155(7) 0.10320(13) 0.0876(14) Uani 1 1 d . . . . .
H20A H -0.268912 1.082967 0.086513 0.105 Uiso 1 1 calc R U . . .
H20B H -0.327216 0.895111 0.098639 0.105 Uiso 1 1 calc R U . . .
C21 C -0.5577(7) 1.0524(8) 0.09211(14) 0.0917(15) Uani 1 1 d . . . . .
H21A H -0.642699 0.982635 0.108314 0.110 Uiso 1 1 calc R U . . .
H21B H -0.585550 1.172043 0.097238 0.110 Uiso 1 1 calc R U . . .
C22 C -0.6024(9) 1.0193(9) 0.05122(16) 0.121(2) Uani 1 1 d . . . . .
H22A H -0.574734 0.899552 0.046218 0.145 Uiso 1 1 calc R U . . .
H22B H -0.516362 1.088465 0.035107 0.145 Uiso 1 1 calc R U . . .
C23 C -0.8043(10) 1.0562(11) 0.0395(2) 0.157(3) Uani 1 1 d . . . . .
H23A H -0.819509 1.027036 0.013129 0.235 Uiso 1 1 calc R U . . .
H23B H -0.831355 1.176243 0.042560 0.235 Uiso 1 1 calc R U . . .
H23C H -0.891682 0.989040 0.055208 0.235 Uiso 1 1 calc R U . . .
C24 C 0.7623(5) 0.4426(4) 0.65424(10) 0.0532(8) Uani 1 1 d . . . . .
C25 C 0.8758(5) 0.3824(4) 0.62387(10) 0.0537(8) Uani 1 1 d . . . . .
H25 H 0.995299 0.334729 0.629202 0.064 Uiso 1 1 calc R U . . .
C26 C 0.8179(5) 0.3909(4) 0.58693(9) 0.0497(8) Uani 1 1 d . . . . .
H26 H 0.898139 0.349234 0.567706 0.060 Uiso 1 1 calc R U . . .
C27 C 0.6369(4) 0.4625(4) 0.57716(9) 0.0445(7) Uani 1 1 d . . . . .
C28 C 0.5199(5) 0.5226(4) 0.60747(9) 0.0466(8) Uani 1 1 d . . . . .
C29 C 0.5852(5) 0.5111(4) 0.64519(9) 0.0514(8) Uani 1 1 d . . . . .
H29 H 0.506394 0.550976 0.664833 0.062 Uiso 1 1 calc R U . . .
C30 C 0.5710(4) 0.4789(4) 0.53797(9) 0.0425(7) Uani 1 1 d . . . . .
C31 C 0.6782(4) 0.4298(4) 0.50596(9) 0.0462(8) Uani 1 1 d . . . . .
H31 H 0.798872 0.381584 0.509790 0.055 Uiso 1 1 calc R U . . .
C32 C 0.6148(4) 0.4489(4) 0.46896(9) 0.0426(7) Uani 1 1 d . . . . .
C33 C 0.7289(5) 0.3954(4) 0.43680(10) 0.0507(8) Uani 1 1 d . . . . .
H33 H 0.850794 0.350634 0.441126 0.061 Uiso 1 1 calc R U . . .
C34 C 0.6669(5) 0.4075(4) 0.40103(10) 0.0514(8) Uani 1 1 d . . . . .
H34 H 0.745615 0.370033 0.381111 0.062 Uiso 1 1 calc R U . . .
C35 C 0.8254(6) 0.4257(6) 0.69512(11) 0.0683(10) Uani 1 1 d . . . . .
H35A H 0.815477 0.305581 0.702941 0.082 Uiso 1 1 calc R U . . .
H35B H 0.735622 0.489401 0.710937 0.082 Uiso 1 1 calc R U . . .
C36 C 1.0273(5) 0.4870(5) 0.70368(10) 0.0594(9) Uani 1 1 d . . . . .
H36A H 1.118332 0.427688 0.687291 0.071 Uiso 1 1 calc R U . . .
H36B H 1.036666 0.609059 0.697617 0.071 Uiso 1 1 calc R U . . .
C37 C 1.0815(5) 0.4564(5) 0.74493(10) 0.0601(9) Uani 1 1 d . . . . .
H37A H 1.061563 0.335688 0.751411 0.072 Uiso 1 1 calc R U . . .
H37B H 0.995412 0.522412 0.761051 0.072 Uiso 1 1 calc R U . . .
C38 C 1.2870(6) 0.5033(5) 0.75422(10) 0.0627(10) Uani 1 1 d . . . . .
H38A H 1.373395 0.443333 0.737005 0.075 Uiso 1 1 calc R U . . .
H38B H 1.304792 0.625778 0.749621 0.075 Uiso 1 1 calc R U . . .
C39 C 1.3406(6) 0.4597(6) 0.79500(11) 0.0669(10) Uani 1 1 d . . . . .
H39A H 1.316870 0.338196 0.799824 0.080 Uiso 1 1 calc R U . . .
H39B H 1.256968 0.523296 0.812086 0.080 Uiso 1 1 calc R U . . .
C40 C 1.5481(6) 0.4985(6) 0.80477(11) 0.0702(11) Uani 1 1 d . . . . .
H40A H 1.632045 0.435667 0.787594 0.084 Uiso 1 1 calc R U . . .
H40B H 1.571752 0.620206 0.800264 0.084 Uiso 1 1 calc R U . . .
C41 C 1.5998(6) 0.4525(6) 0.84556(12) 0.0747(12) Uani 1 1 d . . . . .
H41A H 1.515214 0.515170 0.862641 0.090 Uiso 1 1 calc R U . . .
H41B H 1.575568 0.330829 0.849977 0.090 Uiso 1 1 calc R U . . .
C42 C 1.8043(7) 0.4897(7) 0.85599(12) 0.0797(13) Uani 1 1 d . . . . .
H42A H 1.828771 0.611366 0.851602 0.096 Uiso 1 1 calc R U . . .
H42B H 1.889108 0.426909 0.838970 0.096 Uiso 1 1 calc R U . . .
C43 C 1.8547(7) 0.4435(7) 0.89677(13) 0.0875(14) Uani 1 1 d . . . . .
H43A H 1.766501 0.503188 0.913703 0.105 Uiso 1 1 calc R U . . .
H43B H 1.833788 0.321142 0.900832 0.105 Uiso 1 1 calc R U . . .
C44 C 2.0568(7) 0.4849(8) 0.90824(14) 0.0928(15) Uani 1 1 d . . . . .
H44A H 2.145009 0.424066 0.891553 0.111 Uiso 1 1 calc R U . . .
H44B H 2.078273 0.607075 0.903898 0.111 Uiso 1 1 calc R U . . .
C45 C 2.1047(8) 0.4413(9) 0.94846(16) 0.117(2) Uani 1 1 d . . . . .
H45A H 2.087449 0.318487 0.952518 0.141 Uiso 1 1 calc R U . . .
H45B H 2.013364 0.498847 0.965104 0.141 Uiso 1 1 calc R U . . .
C46 C 2.3020(11) 0.4873(12) 0.9604(2) 0.157(3) Uani 1 1 d . . . . .
H46A H 2.394507 0.425454 0.945388 0.236 Uiso 1 1 calc R U . . .
H46B H 2.317160 0.457407 0.987036 0.236 Uiso 1 1 calc R U . . .
H46C H 2.321749 0.608676 0.956639 0.236 Uiso 1 1 calc R U . . .

loop_
_atom_site_aniso_label
_atom_site_aniso_U_11
_atom_site_aniso_U_22
_atom_site_aniso_U_33
_atom_site_aniso_U_23
_atom_site_aniso_U_13
_atom_site_aniso_U_12
C1 0.0378(16) 0.0401(16) 0.056(2) -0.0020(12) -0.0064(13) 0.0025(12)
C2 0.0395(17) 0.0538(19) 0.059(2) 0.0000(14) -0.0074(14) -0.0063(14)
C3 0.0458(18) 0.061(2) 0.060(2) -0.0026(15) -0.0135(15) -0.0065(15)
C4 0.0462(19) 0.054(2) 0.059(2) -0.0041(14) -0.0107(15) 0.0071(14)
C5 0.0415(17) 0.055(2) 0.058(2) -0.0021(14) -0.0025(14) 0.0037(14)
C6 0.0399(16) 0.0448(17) 0.054(2) -0.0048(13) -0.0025(14) 0.0024(13)
C7 0.0360(16) 0.0372(16) 0.057(2) -0.0045(12) -0.0053(13) 0.0016(12)
C8 0.0339(15) 0.0475(18) 0.060(2) -0.0017(13) -0.0059(13) -0.0023(12)
C9 0.0375(16) 0.0377(16) 0.058(2) -0.0017(12) -0.0062(13) 0.0003(12)
C10 0.0353(16) 0.0534(19) 0.057(2) -0.0018(14) -0.0024(14) -0.0075(13)
C11 0.0394(17) 0.057(2) 0.056(2) -0.0006(14) 0.0007(14) -0.0042(14)
C12 0.057(2) 0.093(3) 0.053(2) -0.0132(18) -0.0112(18) 0.010(2)
C13 0.050(2) 0.071(2) 0.059(2) -0.0041(16) -0.0110(16) 0.0053(16)
C14 0.051(2) 0.073(2) 0.057(2) -0.0023(16) -0.0109(16) 0.0030(17)
C15 0.053(2) 0.078(3) 0.056(2) -0.0025(17) -0.0119(16) 0.0093(17)
C16 0.046(2) 0.088(3) 0.070(3) -0.0022(19) -0.0126(18) 0.0058(18)
C17 0.051(2) 0.092(3) 0.067(3) -0.0007(19) -0.0121(18) 0.0058(19)
C18 0.056(2) 0.102(3) 0.072(3) -0.006(2) -0.016(2) 0.008(2)
C19 0.052(2) 0.109(3) 0.073(3) -0.007(2) -0.019(2) 0.009(2)
C20 0.058(3) 0.129(4) 0.076(3) -0.008(3) -0.021(2) 0.006(2)
C21 0.057(3) 0.136(4) 0.082(3) -0.006(3) -0.022(2) 0.007(3)
C22 0.075(4) 0.197(7) 0.092(4) -0.010(4) -0.034(3) 0.002(4)
C23 0.086(4) 0.258(10) 0.128(6) 0.010(5) -0.057(4) -0.002(5)
C24 0.0437(18) 0.062(2) 0.054(2) -0.0009(14) -0.0104(15) -0.0061(15)
C25 0.0428(18) 0.053(2) 0.066(2) -0.0005(15) -0.0137(15) 0.0073(14)
C26 0.0405(17) 0.0526(19) 0.056(2) -0.0062(14) -0.0056(14) 0.0085(13)
C27 0.0401(16) 0.0355(16) 0.058(2) -0.0028(12) -0.0064(14) 0.0001(12)
C28 0.0410(17) 0.0444(17) 0.054(2) -0.0011(13) -0.0045(14) -0.0045(13)
C29 0.0463(18) 0.057(2) 0.051(2) -0.0056(14) -0.0012(14) -0.0005(14)
C30 0.0371(16) 0.0338(15) 0.057(2) -0.0007(12) -0.0066(13) 0.0003(11)
C31 0.0343(15) 0.0460(18) 0.059(2) -0.0041(13) -0.0041(13) 0.0052(12)
C32 0.0342(15) 0.0421(16) 0.0517(19) -0.0028(12) -0.0046(12) 0.0010(12)
C33 0.0381(17) 0.0536(19) 0.061(2) -0.0026(14) -0.0034(14) 0.0114(13)
C34 0.0434(18) 0.058(2) 0.053(2) -0.0059(14) 0.0021(14) 0.0070(14)
C35 0.053(2) 0.094(3) 0.058(2) 0.0086(18) -0.0118(17) -0.0110(19)
C36 0.053(2) 0.068(2) 0.057(2) -0.0002(16) -0.0112(16) -0.0060(16)
C37 0.050(2) 0.073(2) 0.057(2) -0.0018(16) -0.0099(16) 0.0012(17)
C38 0.052(2) 0.077(3) 0.059(2) -0.0019(17) -0.0107(17) -0.0074(17)
C39 0.049(2) 0.092(3) 0.061(2) -0.0051(19) -0.0114(17) -0.0019(19)
C40 0.051(2) 0.092(3) 0.067(3) 0.001(2) -0.0152(18) -0.0064(19)
C41 0.048(2) 0.110(3) 0.066(3) -0.003(2) -0.0153(18) -0.003(2)
C42 0.055(2) 0.117(4) 0.068(3) 0.001(2) -0.019(2) -0.009(2)
C43 0.057(3) 0.134(4) 0.072(3) -0.001(3) -0.017(2) -0.001(3)
C44 0.064(3) 0.135(4) 0.080(3) 0.006(3) -0.025(2) -0.007(3)
C45 0.073(3) 0.195(7) 0.085(4) 0.005(4) -0.028(3) -0.010(4)
C46 0.099(5) 0.250(9) 0.125(6) 0.013(5) -0.064(4) -0.026(5)

loop_
_atom_type_symbol
_atom_type_description
_atom_type_scat_dispersion_real
_atom_type_scat_dispersion_imag
_atom_type_scat_source
C C 0.0181 0.0091 'International Tables Vol C Tables 4.2.6.8 and 6.1.1.4'
H H 0.0000 0.0000 'International Tables Vol C Tables 4.2.6.8 and 6.1.1.4'

loop_
_geom_angle_atom_site_label_1
_geom_angle_atom_site_label_2
_geom_angle_atom_site_label_3
_geom_angle
_geom_angle_site_symmetry_1
_geom_angle_site_symmetry_3
_geom_angle_publ_flag
C2 C1 C7 122.6(3) . . ?
C6 C1 C2 116.8(3) . . ?
C6 C1 C7 120.6(3) . . ?
C1 C2 H2 119.3 . . ?
C3 C2 C1 121.3(3) . . ?
C3 C2 H2 119.3 . . ?
C2 C3 H3 119.2 . . ?
C2 C3 C4 121.6(3) . . ?
C4 C3 H3 119.2 . . ?
C3 C4 C12 120.7(3) . . ?
C5 C4 C3 117.4(3) . . ?
C5 C4 C12 121.8(3) . . ?
C4 C5 H5 118.8 . . ?
C4 C5 C6 122.4(3) . . ?
C6 C5 H5 118.8 . . ?
C1 C6 C11 118.8(3) . 2_776 ?
C5 C6 C1 120.4(3) . . ?
C5 C6 C11 120.8(3) . 2_776 ?
C1 C7 C9 118.8(3) . 2_776 ?
C8 C7 C1 125.1(3) . . ?
C8 C7 C9 116.1(3) . 2_776 ?
C7 C8 H8 118.0 . . ?
C9 C8 C7 124.1(3) . . ?
C9 C8 H8 118.0 . . ?
C8 C9 C7 119.8(3) . 2_776 ?
C8 C9 C10 122.2(3) . . ?
C10 C9 C7 118.0(3) . 2_776 ?
C9 C10 H10 118.7 . . ?
C11 C10 C9 122.6(3) . . ?
C11 C10 H10 118.7 . . ?
C6 C11 H11 119.4 2_776 . ?
C10 C11 C6 121.2(3) . 2_776 ?
C10 C11 H11 119.4 . . ?
C4 C12 H12A 108.2 . . ?
C4 C12 H12B 108.2 . . ?
H12A C12 H12B 107.3 . . ?
C13 C12 C4 116.4(3) . . ?
C13 C12 H12A 108.2 . . ?
C13 C12 H12B 108.2 . . ?
C12 C13 H13A 109.1 . . ?
C12 C13 H13B 109.1 . . ?
C12 C13 C14 112.4(3) . . ?
H13A C13 H13B 107.9 . . ?
C14 C13 H13A 109.1 . . ?
C14 C13 H13B 109.1 . . ?
C13 C14 H14A 108.5 . . ?
C13 C14 H14B 108.5 . . ?
H14A C14 H14B 107.5 . . ?
C15 C14 C13 115.2(3) . . ?
C15 C14 H14A 108.5 . . ?
C15 C14 H14B 108.5 . . ?
C14 C15 H15A 108.8 . . ?
C14 C15 H15B 108.8 . . ?
H15A C15 H15B 107.7 . . ?
C16 C15 C14 113.9(3) . . ?
C16 C15 H15A 108.8 . . ?
C16 C15 H15B 108.8 . . ?
C15 C16 H16A 108.5 . . ?
C15 C16 H16B 108.5 . . ?
C15 C16 C17 115.2(3) . . ?
H16A C16 H16B 107.5 . . ?
C17 C16 H16A 108.5 . . ?
C17 C16 H16B 108.5 . . ?
C16 C17 H17A 108.6 . . ?
C16 C17 H17B 108.6 . . ?
H17A C17 H17B 107.6 . . ?
C18 C17 C16 114.5(3) . . ?
C18 C17 H17A 108.6 . . ?
C18 C17 H17B 108.6 . . ?
C17 C18 H18A 108.4 . . ?
C17 C18 H18B 108.4 . . ?
C17 C18 C19 115.4(4) . . ?
H18A C18 H18B 107.5 . . ?
C19 C18 H18A 108.4 . . ?
C19 C18 H18B 108.4 . . ?
C18 C19 H19A 108.6 . . ?
C18 C19 H19B 108.6 . . ?
H19A C19 H19B 107.6 . . ?
C20 C19 C18 114.5(4) . . ?
C20 C19 H19A 108.6 . . ?
C20 C19 H19B 108.6 . . ?
C19 C20 H20A 108.4 . . ?
C19 C20 H20B 108.4 . . ?
H20A C20 H20B 107.5 . . ?
C21 C20 C19 115.5(4) . . ?
C21 C20 H20A 108.4 . . ?
C21 C20 H20B 108.4 . . ?
C20 C21 H21A 108.5 . . ?
C20 C21 H21B 108.5 . . ?
H21A C21 H21B 107.5 . . ?
C22 C21 C20 115.0(5) . . ?
C22 C21 H21A 108.5 . . ?
C22 C21 H21B 108.5 . . ?
C21 C22 H22A 108.3 . . ?
C21 C22 H22B 108.3 . . ?
C21 C22 C23 115.9(6) . . ?
H22A C22 H22B 107.4 . . ?
C23 C22 H22A 108.3 . . ?
C23 C22 H22B 108.3 . . ?
C22 C23 H23A 109.5 . . ?
C22 C23 H23B 109.5 . . ?
C22 C23 H23C 109.5 . . ?
H23A C23 H23B 109.5 . . ?
H23A C23 H23C 109.5 . . ?
H23B C23 H23C 109.5 . . ?
C25 C24 C35 121.7(3) . . ?
C29 C24 C25 117.0(3) . . ?
C29 C24 C35 121.2(3) . . ?
C24 C25 H25 118.8 . . ?
C26 C25 C24 122.5(3) . . ?
C26 C25 H25 118.8 . . ?
C25 C26 H26 119.4 . . ?
C25 C26 C27 121.1(3) . . ?
C27 C26 H26 119.4 . . ?
C26 C27 C30 123.1(3) . . ?
C28 C27 C26 117.2(3) . . ?
C28 C27 C30 119.7(3) . . ?
C27 C28 C34 119.0(3) . 2_666 ?
C29 C28 C27 119.8(3) . . ?
C29 C28 C34 121.1(3) . 2_666 ?
C24 C29 C28 122.4(3) . . ?
C24 C29 H29 118.8 . . ?
C28 C29 H29 118.8 . . ?
C31 C30 C27 124.3(3) . . ?
C31 C30 C32 116.8(3) . 2_666 ?
C32 C30 C27 119.0(3) 2_666 . ?
C30 C31 H31 118.3 . . ?
C32 C31 C30 123.5(3) . . ?
C32 C31 H31 118.3 . . ?
C30 C32 C33 118.5(3) 2_666 . ?
C31 C32 C30 119.7(3) . 2_666 ?
C31 C32 C33 121.8(3) . . ?
C32 C33 H33 118.8 . . ?
C34 C33 C32 122.4(3) . . ?
C34 C33 H33 118.8 . . ?
C28 C34 H34 119.4 2_666 . ?
C33 C34 C28 121.3(3) . 2_666 ?
C33 C34 H34 119.4 . . ?
C24 C35 H35A 108.1 . . ?
C24 C35 H35B 108.1 . . ?
C24 C35 C36 116.8(3) . . ?
H35A C35 H35B 107.3 . . ?
C36 C35 H35A 108.1 . . ?
C36 C35 H35B 108.1 . . ?
C35 C36 H36A 109.0 . . ?
C35 C36 H36B 109.0 . . ?
H36A C36 H36B 107.8 . . ?
C37 C36 C35 112.9(3) . . ?
C37 C36 H36A 109.0 . . ?
C37 C36 H36B 109.0 . . ?
C36 C37 H37A 108.5 . . ?
C36 C37 H37B 108.5 . . ?
C36 C37 C38 114.9(3) . . ?
H37A C37 H37B 107.5 . . ?
C38 C37 H37A 108.5 . . ?
C38 C37 H37B 108.5 . . ?
C37 C38 H38A 108.9 . . ?
C37 C38 H38B 108.9 . . ?
H38A C38 H38B 107.7 . . ?
C39 C38 C37 113.5(3) . . ?
C39 C38 H38A 108.9 . . ?
C39 C38 H38B 108.9 . . ?
C38 C39 H39A 108.6 . . ?
C38 C39 H39B 108.6 . . ?
C38 C39 C40 114.8(3) . . ?
H39A C39 H39B 107.5 . . ?
C40 C39 H39A 108.6 . . ?
C40 C39 H39B 108.6 . . ?
C39 C40 H40A 108.7 . . ?
C39 C40 H40B 108.7 . . ?
H40A C40 H40B 107.6 . . ?
C41 C40 C39 114.2(4) . . ?
C41 C40 H40A 108.7 . . ?
C41 C40 H40B 108.7 . . ?
C40 C41 H41A 108.5 . . ?
C40 C41 H41B 108.5 . . ?
H41A C41 H41B 107.5 . . ?
C42 C41 C40 115.2(4) . . ?
C42 C41 H41A 108.5 . . ?
C42 C41 H41B 108.5 . . ?
C41 C42 H42A 108.6 . . ?
C41 C42 H42B 108.6 . . ?
C41 C42 C43 114.9(4) . . ?
H42A C42 H42B 107.5 . . ?
C43 C42 H42A 108.6 . . ?
C43 C42 H42B 108.6 . . ?
C42 C43 H43A 108.3 . . ?
C42 C43 H43B 108.3 . . ?
H43A C43 H43B 107.4 . . ?
C44 C43 C42 115.8(4) . . ?
C44 C43 H43A 108.3 . . ?
C44 C43 H43B 108.3 . . ?
C43 C44 H44A 108.4 . . ?
C43 C44 H44B 108.4 . . ?
H44A C44 H44B 107.4 . . ?
C45 C44 C43 115.6(5) . . ?
C45 C44 H44A 108.4 . . ?
C45 C44 H44B 108.4 . . ?
C44 C45 H45A 108.3 . . ?
C44 C45 H45B 108.3 . . ?
C44 C45 C46 116.0(5) . . ?
H45A C45 H45B 107.4 . . ?
C46 C45 H45A 108.3 . . ?
C46 C45 H45B 108.3 . . ?
C45 C46 H46A 109.5 . . ?
C45 C46 H46B 109.5 . . ?
C45 C46 H46C 109.5 . . ?
H46A C46 H46B 109.5 . . ?
H46A C46 H46C 109.5 . . ?
H46B C46 H46C 109.5 . . ?

loop_
_geom_bond_atom_site_label_1
_geom_bond_atom_site_label_2
_geom_bond_distance
_geom_bond_site_symmetry_2
_geom_bond_publ_flag
C1 C2 1.421(4) . ?
C1 C6 1.405(4) . ?
C1 C7 1.440(4) . ?
C2 H2 0.9300 . ?
C2 C3 1.371(5) . ?
C3 H3 0.9300 . ?
C3 C4 1.406(5) . ?
C4 C5 1.370(5) . ?
C4 C12 1.516(5) . ?
C5 H5 0.9300 . ?
C5 C6 1.398(5) . ?
C6 C11 1.450(4) 2_776 ?
C7 C8 1.387(4) . ?
C7 C9 1.448(4) 2_776 ?
C8 H8 0.9300 . ?
C8 C9 1.374(4) . ?
C9 C10 1.439(4) . ?
C10 H10 0.9300 . ?
C10 C11 1.326(4) . ?
C11 H11 0.9300 . ?
C12 H12A 0.9700 . ?
C12 H12B 0.9700 . ?
C12 C13 1.514(5) . ?
C13 H13A 0.9700 . ?
C13 H13B 0.9700 . ?
C13 C14 1.519(5) . ?
C14 H14A 0.9700 . ?
C14 H14B 0.9700 . ?
C14 C15 1.515(5) . ?
C15 H15A 0.9700 . ?
C15 H15B 0.9700 . ?
C15 C16 1.509(5) . ?
C16 H16A 0.9700 . ?
C16 H16B 0.9700 . ?
C16 C17 1.516(5) . ?
C17 H17A 0.9700 . ?
C17 H17B 0.9700 . ?
C17 C18 1.506(5) . ?
C18 H18A 0.9700 . ?
C18 H18B 0.9700 . ?
C18 C19 1.512(5) . ?
C19 H19A 0.9700 . ?
C19 H19B 0.9700 . ?
C19 C20 1.504(6) . ?
C20 H20A 0.9700 . ?
C20 H20B 0.9700 . ?
C20 C21 1.502(6) . ?
C21 H21A 0.9700 . ?
C21 H21B 0.9700 . ?
C21 C22 1.494(7) . ?
C22 H22A 0.9700 . ?
C22 H22B 0.9700 . ?
C22 C23 1.496(8) . ?
C23 H23A 0.9600 . ?
C23 H23B 0.9600 . ?
C23 H23C 0.9600 . ?
C24 C25 1.401(5) . ?
C24 C29 1.381(5) . ?
C24 C35 1.504(5) . ?
C25 H25 0.9300 . ?
C25 C26 1.358(4) . ?
C26 H26 0.9300 . ?
C26 C27 1.421(4) . ?
C27 C28 1.412(5) . ?
C27 C30 1.453(4) . ?
C28 C29 1.401(4) . ?
C28 C34 1.442(4) 2_666 ?
C29 H29 0.9300 . ?
C30 C31 1.394(4) . ?
C30 C32 1.432(4) 2_666 ?
C31 H31 0.9300 . ?
C31 C32 1.377(4) . ?
C32 C33 1.434(4) . ?
C33 H33 0.9300 . ?
C33 C34 1.329(4) . ?
C34 H34 0.9300 . ?
C35 H35A 0.9700 . ?
C35 H35B 0.9700 . ?
C35 C36 1.520(5) . ?
C36 H36A 0.9700 . ?
C36 H36B 0.9700 . ?
C36 C37 1.509(5) . ?
C37 H37A 0.9700 . ?
C37 H37B 0.9700 . ?
C37 C38 1.518(5) . ?
C38 H38A 0.9700 . ?
C38 H38B 0.9700 . ?
C38 C39 1.510(5) . ?
C39 H39A 0.9700 . ?
C39 H39B 0.9700 . ?
C39 C40 1.520(5) . ?
C40 H40A 0.9700 . ?
C40 H40B 0.9700 . ?
C40 C41 1.511(5) . ?
C41 H41A 0.9700 . ?
C41 H41B 0.9700 . ?
C41 C42 1.504(5) . ?
C42 H42A 0.9700 . ?
C42 H42B 0.9700 . ?
C42 C43 1.508(6) . ?
C43 H43A 0.9700 . ?
C43 H43B 0.9700 . ?
C43 C44 1.505(6) . ?
C44 H44A 0.9700 . ?
C44 H44B 0.9700 . ?
C44 C45 1.481(7) . ?
C45 H45A 0.9700 . ?
C45 H45B 0.9700 . ?
C45 C46 1.487(8) . ?
C46 H46A 0.9600 . ?
C46 H46B 0.9600 . ?
C46 H46C 0.9600 . ?

loop_
_geom_torsion_atom_site_label_1
_geom_torsion_atom_site_label_2
_geom_torsion_atom_site_label_3
_geom_torsion_atom_site_label_4
_geom_torsion
_geom_torsion_site_symmetry_1
_geom_torsion_site_symmetry_2
_geom_torsion_site_symmetry_3
_geom_torsion_site_symmetry_4
_geom_torsion_publ_flag
C1 C2 C3 C4 -0.1(5) . . . . ?
C1 C7 C8 C9 -179.2(3) . . . . ?
C2 C1 C6 C5 0.3(4) . . . . ?
C2 C1 C6 C11 -178.4(3) . . . 2_776 ?
C2 C1 C7 C8 -1.0(5) . . . . ?
C2 C1 C7 C9 179.4(3) . . . 2_776 ?
C2 C3 C4 C5 0.4(5) . . . . ?
C2 C3 C4 C12 177.9(3) . . . . ?
C3 C4 C5 C6 -0.4(5) . . . . ?
C3 C4 C12 C13 49.8(5) . . . . ?
C4 C5 C6 C1 0.0(5) . . . . ?
C4 C5 C6 C11 178.7(3) . . . 2_776 ?
C4 C12 C13 C14 -177.5(3) . . . . ?
C5 C4 C12 C13 -132.8(4) . . . . ?
C6 C1 C2 C3 -0.3(4) . . . . ?
C6 C1 C7 C8 177.4(3) . . . . ?
C6 C1 C7 C9 -2.2(4) . . . 2_776 ?
C7 C1 C2 C3 178.2(3) . . . . ?
C7 C1 C6 C5 -178.2(3) . . . . ?
C7 C1 C6 C11 3.0(4) . . . 2_776 ?
C7 C8 C9 C7 -0.4(5) . . . 2_776 ?
C7 C8 C9 C10 -179.6(3) . . . . ?
C7 C9 C10 C11 -1.3(5) 2_776 . . . ?
C8 C9 C10 C11 177.9(3) . . . . ?
C9 C7 C8 C9 0.4(5) 2_776 . . . ?
C9 C10 C11 C6 0.5(5) . . . 2_776 ?
C12 C4 C5 C6 -177.9(3) . . . . ?
C12 C13 C14 C15 175.6(3) . . . . ?
C13 C14 C15 C16 -175.6(3) . . . . ?
C14 C15 C16 C17 177.9(4) . . . . ?
C15 C16 C17 C18 -179.3(4) . . . . ?
C16 C17 C18 C19 179.6(4) . . . . ?
C17 C18 C19 C20 179.1(4) . . . . ?
C18 C19 C20 C21 -179.9(4) . . . . ?
C19 C20 C21 C22 178.6(5) . . . . ?
C20 C21 C22 C23 -179.7(6) . . . . ?
C24 C25 C26 C27 0.1(5) . . . . ?
C24 C35 C36 C37 -176.9(3) . . . . ?
C25 C24 C29 C28 -0.6(5) . . . . ?
C25 C24 C35 C36 50.0(5) . . . . ?
C25 C26 C27 C28 -0.6(5) . . . . ?
C25 C26 C27 C30 178.2(3) . . . . ?
C26 C27 C28 C29 0.5(4) . . . . ?
C26 C27 C28 C34 -178.6(3) . . . 2_666 ?
C26 C27 C30 C31 -1.2(5) . . . . ?
C26 C27 C30 C32 179.3(3) . . . 2_666 ?
C27 C28 C29 C24 0.1(5) . . . . ?
C27 C30 C31 C32 -178.9(3) . . . . ?
C28 C27 C30 C31 177.5(3) . . . . ?
C28 C27 C30 C32 -2.0(4) . . . 2_666 ?
C29 C24 C25 C26 0.5(5) . . . . ?
C29 C24 C35 C36 -133.1(4) . . . . ?
C30 C27 C28 C29 -178.3(3) . . . . ?
C30 C27 C28 C34 2.6(4) . . . 2_666 ?
C30 C31 C32 C30 -0.6(5) . . . 2_666 ?
C30 C31 C32 C33 -179.5(3) . . . . ?
C30 C32 C33 C34 -1.3(5) 2_666 . . . ?
C31 C32 C33 C34 177.6(3) . . . . ?
C32 C30 C31 C32 0.6(5) 2_666 . . . ?
C32 C33 C34 C28 0.6(5) . . . 2_666 ?
C34 C28 C29 C24 179.1(3) 2_666 . . . ?
C35 C24 C25 C26 177.6(3) . . . . ?
C35 C24 C29 C28 -177.7(3) . . . . ?
C35 C36 C37 C38 175.7(3) . . . . ?
C36 C37 C38 C39 -176.0(3) . . . . ?
C37 C38 C39 C40 177.6(3) . . . . ?
C38 C39 C40 C41 -179.5(3) . . . . ?
C39 C40 C41 C42 -180.0(4) . . . . ?
C40 C41 C42 C43 180.0(4) . . . . ?
C41 C42 C43 C44 -178.1(4) . . . . ?
C42 C43 C44 C45 179.3(5) . . . . ?
C43 C44 C45 C46 -178.0(6) . . . . ?

loop_
_twin_individual_id
_twin_individual_mass_fraction_refined
_oxdiff_twin_reflns_isolated
_oxdiff_twin_reflns_overlapped
_twin_individual_twin_lattice_type
_twin_individual_twin_matrix_11
_twin_individual_twin_matrix_12
_twin_individual_twin_matrix_13
_twin_individual_twin_matrix_21
_twin_individual_twin_matrix_22
_twin_individual_twin_matrix_23
_twin_individual_twin_matrix_31
_twin_individual_twin_matrix_32
_twin_individual_twin_matrix_33
1 0.5772 22136 2864 ref 1.0000 0.0000 0.0000 0.0000 1.0000 0.0000 0.0000 0.0000 1.0000
2 0.4228 0 2864 nmt -1.0000 -0.0046 -0.0002 0.0032 -0.9933 -0.0222 -0.0030 -0.6304 0.9929
